data_4318495
loop_
_publ_author_name
'Eugenio Coronado'
'Carlos J. G\'omez-Garc\'ia'
'Alicia Nuez'
'Francisco M. Romero'
'Eduard Rusanov'
'Helen Stoeckli-Evans'

_publ_section_title
;
 Ferromagnetism and Chirality in Two-Dimensional Cyanide-Bridged
 Bimetallic Compounds
;
_journal_name_full 'Inorganic Chemistry'
_journal_page_first 4615
_journal_page_last 4617
_journal_paper_doi 10.1021/ic0257219
_journal_volume 41
_journal_year 2002
_chemical_formula_sum 'C48 H88 Fe2 N24 Ni3 O2'
_chemical_formula_weight 1321.25
_space_group_IT_number 1
_symmetry_cell_setting triclinic
_symmetry_space_group_name_Hall 'P 1'
_symmetry_space_group_name_H-M 'P 1'
_atom_sites_solution_hydrogens geom
_atom_sites_solution_primary direct
_atom_sites_solution_secondary difmap
_audit_creation_method SHELXL-97
_cell_angle_alpha 99.107(11)
_cell_angle_beta 93.897(11)
_cell_angle_gamma 109.239(11)
_cell_formula_units_Z 1
_cell_length_a 9.0917(8)
_cell_length_b 12.6682(12)
_cell_length_c 14.9606(14)
_cell_measurement_reflns_used 6539
_cell_measurement_temperature 153(2)
_cell_measurement_theta_max 25.92
_cell_measurement_theta_min 2.00
_cell_volume 1593.0(3)
_computing_cell_refinement 'CELL (Stoe IPDS Software, 2000)'
_computing_data_collection 'EXPOSE (Stoe IPDS Software, 2000)'
_computing_data_reduction 'INTEGRATE (Stoe IPDS Software, 2000)'
_computing_molecular_graphics 'PLATON99 (Spek, 1990)'
_computing_publication_material 'SHELXL-97 (Sheldrick, 1997)'
_computing_structure_refinement 'SHELXL-97 (Sheldrick, 1997)'
_computing_structure_solution 'SHELXS-97 (Sheldrick, 1990)'
_diffrn_ambient_temperature 153(2)
_diffrn_detector_area_resol_mean 0.81\%A
_diffrn_measured_fraction_theta_full 0.930
_diffrn_measured_fraction_theta_max 0.930
_diffrn_measurement_device_type 'STOE IPDS'
_diffrn_measurement_method 'phi oscillation'
_diffrn_radiation_monochromator graphite
_diffrn_radiation_source 'fine-focus sealed tube'
_diffrn_radiation_type MoK\a
_diffrn_radiation_wavelength 0.71073
_diffrn_reflns_av_R_equivalents 0.0616
_diffrn_reflns_av_sigmaI/netI 0.1412
_diffrn_reflns_limit_h_max 11
_diffrn_reflns_limit_h_min -11
_diffrn_reflns_limit_k_max 15
_diffrn_reflns_limit_k_min -15
_diffrn_reflns_limit_l_max 18
_diffrn_reflns_limit_l_min -18
_diffrn_reflns_number 12498
_diffrn_reflns_theta_full 25.92
_diffrn_reflns_theta_max 25.92
_diffrn_reflns_theta_min 2.00
_diffrn_standards_decay_% 0
_diffrn_standards_interval_time 0
_diffrn_standards_number 0
_exptl_absorpt_coefficient_mu 1.371
_exptl_absorpt_correction_type none
_exptl_crystal_colour dark_brown
_exptl_crystal_density_diffrn 1.377
_exptl_crystal_density_meas ?
_exptl_crystal_density_method 'not measured'
_exptl_crystal_description needle
_exptl_crystal_F_000 696
_exptl_crystal_size_max 0.25
_exptl_crystal_size_mid 0.07
_exptl_crystal_size_min 0.07
_refine_diff_density_max 0.409
_refine_diff_density_min -0.382
_refine_diff_density_rms 0.067
_refine_ls_abs_structure_details 'Flack H D (1983), Acta Cryst. A39, 876-881'
_refine_ls_abs_structure_Flack -0.02(2)
_refine_ls_extinction_method none
_refine_ls_goodness_of_fit_ref 0.709
_refine_ls_hydrogen_treatment mixed
_refine_ls_matrix_type full
_refine_ls_number_parameters 707
_refine_ls_number_reflns 10383
_refine_ls_number_restraints 3
_refine_ls_restrained_S_all 0.709
_refine_ls_R_factor_all 0.0779
_refine_ls_R_factor_gt 0.0329
_refine_ls_shift/su_max 0.001
_refine_ls_shift/su_mean 0.000
_refine_ls_structure_factor_coef Fsqd
_refine_ls_weighting_details 'calc w=1/[\s^2^(Fo^2^)+(0.0035P)^2^] where P=(Fo^2^+2Fc^2^)/3'
_refine_ls_weighting_scheme calc
_refine_ls_wR_factor_gt 0.0517
_refine_ls_wR_factor_ref 0.0583
_reflns_number_gt 6115
_reflns_number_total 10383
_reflns_threshold_expression I>2sigma(I)
_cod_data_source_file ic0257219_s1_1.cif
_cod_data_source_block compound1
_cod_depositor_comments
;
The following automatic conversions were performed:

'_exptl_crystal_density_meas' value 'none' was changed to '?' - the
value is perceived as not measured.

Automatic conversion script
Id: cif_fix_values 3008 2015-01-20 13:52:24Z robertas 

The following automatic conversions were performed:

data name '_atom_site_symetry_multiplicity' was replaced with
'_atom_site_symmetry_multiplicity' as specified in the replacement
file 'data/replacement-values/replacement_tags.lst'.

Automatic conversion script
Id: cif_correct_tags 9268 2022-04-12 08:56:07Z antanas 
;
_cod_database_code 4318495

loop_
_symmetry_equiv_pos_as_xyz
'x, y, z'

loop_
_atom_site_label
_atom_site_type_symbol
_atom_site_fract_x
_atom_site_fract_y
_atom_site_fract_z
_atom_site_U_iso_or_equiv
_atom_site_adp_type
_atom_site_occupancy
_atom_site_symmetry_multiplicity
_atom_site_calc_flag
_atom_site_refinement_flags
_atom_site_disorder_assembly
_atom_site_disorder_group
Fe1 Fe -0.6902(3) -0.93496(18) -1.11968(14) 0.01632(15) Uani 1 1 d . . .
Fe2 Fe -0.1923(3) -0.93373(19) -0.61721(16) 0.01576(15) Uani 1 1 d . . .
Ni1 Ni -0.26641(9) -1.00073(7) -0.93541(6) 0.0155(3) Uani 1 1 d . . .
Ni2 Ni -0.6918(2) -0.93692(15) -0.61970(13) 0.01359(15) Uani 1 1 d . . .
Ni3 Ni -0.10632(9) -0.85600(7) -0.29881(5) 0.0157(3) Uani 1 1 d . . .
N1 N -0.0768(9) -0.8736(6) -0.9716(5) 0.0129(18) Uani 1 1 d . . .
H1A H 0.0154 -0.8865 -0.9584 0.015 Uiso 1 1 calc R . .
H1B H -0.0917 -0.8741 -1.0331 0.015 Uiso 1 1 calc R . .
N2 N -0.3212(10) -0.8588(7) -0.8719(6) 0.0156(19) Uani 1 1 d . . .
H2A H -0.4275 -0.8732 -0.8822 0.019 Uiso 1 1 calc R . .
H2B H -0.2912 -0.8439 -0.8099 0.019 Uiso 1 1 calc R . .
N3 N -0.4436(11) -1.1255(7) -0.8873(6) 0.026(2) Uani 1 1 d . . .
H3A H -0.4450 -1.1020 -0.8260 0.031 Uiso 1 1 calc R . .
H3B H -0.5401 -1.1356 -0.9177 0.031 Uiso 1 1 calc R . .
N4 N -0.2114(10) -1.1437(7) -0.9916(6) 0.0201(19) Uani 1 1 d . . .
H4A H -0.1878 -1.1395 -1.0501 0.024 Uiso 1 1 calc R . .
H4B H -0.1256 -1.1466 -0.9571 0.024 Uiso 1 1 calc R . .
N5 N -0.7330(10) -0.8273(6) -0.7004(6) 0.0162(19) Uani 1 1 d . . .
H5A H -0.7408 -0.8586 -0.7611 0.019 Uiso 1 1 calc R . .
H5B H -0.8260 -0.8164 -0.6900 0.019 Uiso 1 1 calc R . .
N6 N -0.5291(10) -0.7856(7) -0.5454(6) 0.018(2) Uani 1 1 d . . .
H6A H -0.5360 -0.7827 -0.4841 0.022 Uiso 1 1 calc R . .
H6B H -0.4291 -0.7825 -0.5553 0.022 Uiso 1 1 calc R . .
N7 N -0.8610(10) -1.0882(6) -0.6938(6) 0.017(2) Uani 1 1 d . . .
H7A H -0.9537 -1.0762 -0.7077 0.021 Uiso 1 1 calc R . .
H7B H -0.8268 -1.1108 -0.7476 0.021 Uiso 1 1 calc R . .
N8 N -0.6468(9) -1.0510(6) -0.5415(5) 0.0159(19) Uani 1 1 d . . .
H8A H -0.5403 -1.0357 -0.5307 0.019 Uiso 1 1 calc R . .
H8B H -0.6841 -1.0421 -0.4862 0.019 Uiso 1 1 calc R . .
N9 N 0.0741(10) -0.7423(7) -0.3513(6) 0.0164(19) Uani 1 1 d . . .
H9A H 0.1652 -0.7579 -0.3412 0.020 Uiso 1 1 calc R . .
H9B H 0.0487 -0.7518 -0.4133 0.020 Uiso 1 1 calc R . .
N10 N -0.1411(11) -0.7077(7) -0.2407(6) 0.026(2) Uani 1 1 d . . .
H10A H -0.2468 -0.7190 -0.2450 0.031 Uiso 1 1 calc R . .
H10B H -0.1003 -0.6870 -0.1800 0.031 Uiso 1 1 calc R . .
N11 N -0.2881(10) -0.9745(7) -0.2531(6) 0.022(2) Uani 1 1 d . . .
H11A H -0.2945 -0.9483 -0.1930 0.026 Uiso 1 1 calc R . .
H11B H -0.3819 -0.9852 -0.2870 0.026 Uiso 1 1 calc R . .
N12 N -0.0685(10) -1.0033(7) -0.3607(6) 0.018(2) Uani 1 1 d . . .
H12A H -0.0563 -1.0008 -0.4210 0.022 Uiso 1 1 calc R . .
H12B H 0.0222 -1.0068 -0.3321 0.022 Uiso 1 1 calc R . .
N13 N -0.4241(10) -1.0114(7) -1.0477(6) 0.021(2) Uani 1 1 d . . .
N14 N -0.1149(10) -0.9875(7) -0.8129(6) 0.023(2) Uani 1 1 d . . .
N15 N -0.2645(11) -0.8762(8) -0.4227(7) 0.024(2) Uani 1 1 d . . .
N16 N -0.5230(10) -0.9616(7) -0.7059(6) 0.020(2) Uani 1 1 d . . .
N17 N -0.6856(11) -1.0144(8) -1.3269(6) 0.027(2) Uani 1 1 d . . .
N18 N -0.9479(11) -1.1636(9) -1.1109(6) 0.037(2) Uani 1 1 d . . .
N19 N -0.9502(10) -0.8476(7) -1.1852(5) 0.019(2) Uani 1 1 d . . .
N20 N -0.7047(12) -0.8636(9) -0.9139(7) 0.032(3) Uani 1 1 d . . .
N21 N -0.4313(11) -0.7131(8) -1.1438(6) 0.034(2) Uani 1 1 d . . .
N22 N -0.3126(14) -1.1901(9) -0.6106(8) 0.045(3) Uani 1 1 d . . .
N23 N -0.0646(15) -0.6769(9) -0.6292(8) 0.049(3) Uani 1 1 d . . .
N24 N 0.1355(10) -0.9136(7) -0.5354(6) 0.022(2) Uani 1 1 d . . .
C1 C -0.2334(8) -0.7600(5) -0.9126(5) 0.0203(17) Uani 1 1 d . . .
H1 H -0.2850 -0.7721 -0.9764 0.024 Uiso 1 1 calc R . .
C2 C -0.2338(14) -0.6468(9) -0.8618(8) 0.026(2) Uani 1 1 d . . .
H2A H -0.3433 -0.6474 -0.8650 0.032 Uiso 1 1 calc R . .
H2B H -0.1936 -0.6370 -0.7968 0.032 Uiso 1 1 calc R . .
C3 C -0.1353(10) -0.5476(8) -0.8999(7) 0.044(3) Uani 1 1 d . . .
H3A H -0.1329 -0.4755 -0.8617 0.052 Uiso 1 1 calc R . .
H3B H -0.1827 -0.5517 -0.9625 0.052 Uiso 1 1 calc R . .
C4 C 0.0331(9) -0.5484(5) -0.9021(5) 0.040(2) Uani 1 1 d . . .
H4A H 0.0844 -0.5354 -0.8389 0.048 Uiso 1 1 calc R . .
H4B H 0.0941 -0.4854 -0.9310 0.048 Uiso 1 1 calc R . .
C5 C 0.0345(12) -0.6627(8) -0.9558(6) 0.032(2) Uani 1 1 d . . .
H5A H -0.0039 -0.6712 -1.0209 0.038 Uiso 1 1 calc R . .
H5B H 0.1433 -0.6634 -0.9515 0.038 Uiso 1 1 calc R . .
C6 C -0.0687(7) -0.7606(5) -0.9177(5) 0.0211(15) Uani 1 1 d . . .
H6 H -0.0203 -0.7541 -0.8541 0.025 Uiso 1 1 calc R . .
C7 C -0.4133(9) -1.2331(6) -0.9022(5) 0.0211(18) Uani 1 1 d . . .
H7 H -0.3283 -1.2261 -0.8532 0.025 Uiso 1 1 calc R . .
C8 C -0.5524(13) -1.3343(9) -0.8945(9) 0.032(3) Uani 1 1 d . . .
H8A H -0.6431 -1.3386 -0.9372 0.039 Uiso 1 1 calc R . .
H8B H -0.5810 -1.3245 -0.8318 0.039 Uiso 1 1 calc R . .
C9 C -0.5183(11) -1.4471(8) -0.9163(7) 0.039(3) Uani 1 1 d . . .
H9A H -0.4381 -1.4478 -0.8684 0.047 Uiso 1 1 calc R . .
H9B H -0.6154 -1.5123 -0.9164 0.047 Uiso 1 1 calc R . .
C10 C -0.4600(10) -1.4593(5) -1.0084(5) 0.046(2) Uani 1 1 d . . .
H10A H -0.5447 -1.4667 -1.0567 0.055 Uiso 1 1 calc R . .
H10B H -0.4334 -1.5296 -1.0196 0.055 Uiso 1 1 calc R . .
C11 C -0.3162(15) -1.3577(8) -1.0136(7) 0.032(3) Uani 1 1 d . . .
H11A H -0.2846 -1.3670 -1.0756 0.038 Uiso 1 1 calc R . .
H11B H -0.2281 -1.3550 -0.9696 0.038 Uiso 1 1 calc R . .
C12 C -0.3476(9) -1.2452(6) -0.9924(4) 0.0257(17) Uani 1 1 d . . .
H12 H -0.4299 -1.2476 -1.0414 0.031 Uiso 1 1 calc R . .
C13 C -0.6013(8) -0.7165(5) -0.6774(4) 0.0144(15) Uani 1 1 d . . .
H13 H -0.5083 -0.7269 -0.7046 0.017 Uiso 1 1 calc R . .
C14 C -0.6374(13) -0.6197(8) -0.7148(7) 0.024(2) Uani 1 1 d . . .
H14A H -0.6555 -0.6387 -0.7824 0.029 Uiso 1 1 calc R . .
H14B H -0.7342 -0.6119 -0.6928 0.029 Uiso 1 1 calc R . .
C15 C -0.5017(11) -0.5078(6) -0.6838(5) 0.032(2) Uani 1 1 d . . .
H15A H -0.4091 -0.5125 -0.7132 0.039 Uiso 1 1 calc R . .
H15B H -0.5309 -0.4458 -0.7039 0.039 Uiso 1 1 calc R . .
C16 C -0.4581(10) -0.4793(6) -0.5807(5) 0.032(2) Uani 1 1 d . . .
H16A H -0.3635 -0.4097 -0.5643 0.039 Uiso 1 1 calc R . .
H16B H -0.5449 -0.4631 -0.5517 0.039 Uiso 1 1 calc R . .
C17 C -0.4259(12) -0.5753(8) -0.5442(7) 0.025(2) Uani 1 1 d . . .
H17A H -0.3292 -0.5837 -0.5660 0.030 Uiso 1 1 calc R . .
H17B H -0.4076 -0.5559 -0.4767 0.030 Uiso 1 1 calc R . .
C18 C -0.5602(8) -0.6869(5) -0.5739(4) 0.0160(16) Uani 1 1 d . . .
H18 H -0.6543 -0.6790 -0.5466 0.019 Uiso 1 1 calc R . .
C19 C -0.8866(8) -1.1772(6) -0.6380(5) 0.0179(17) Uani 1 1 d . . .
H19 H -0.9466 -1.1578 -0.5881 0.021 Uiso 1 1 calc R . .
C20 C -0.9822(13) -1.2972(8) -0.6892(8) 0.030(3) Uani 1 1 d . . .
H20A H -1.0887 -1.3001 -0.7116 0.036 Uiso 1 1 calc R . .
H20B H -0.9313 -1.3166 -0.7428 0.036 Uiso 1 1 calc R . .
C21 C -0.9954(10) -1.3843(7) -0.6280(7) 0.047(3) Uani 1 1 d . . .
H21A H -1.0553 -1.3693 -0.5776 0.056 Uiso 1 1 calc R . .
H21B H -1.0537 -1.4617 -0.6637 0.056 Uiso 1 1 calc R . .
C22 C -0.8344(11) -1.3790(6) -0.5888(6) 0.042(2) Uani 1 1 d . . .
H22A H -0.7767 -1.3988 -0.6388 0.050 Uiso 1 1 calc R . .
H22B H -0.8457 -1.4348 -0.5480 0.050 Uiso 1 1 calc R . .
C23 C -0.7422(14) -1.2589(9) -0.5351(7) 0.031(3) Uani 1 1 d . . .
H23A H -0.7965 -1.2421 -0.4823 0.037 Uiso 1 1 calc R . .
H23B H -0.6364 -1.2557 -0.5110 0.037 Uiso 1 1 calc R . .
C24 C -0.7258(7) -1.1696(5) -0.5925(4) 0.0163(15) Uani 1 1 d . . .
H24 H -0.6619 -1.1837 -0.6419 0.020 Uiso 1 1 calc R . .
C25 C 0.1009(8) -0.6224(6) -0.3080(5) 0.0254(19) Uani 1 1 d . . .
H25 H 0.1631 -0.6077 -0.2468 0.030 Uiso 1 1 calc R . .
C26 C 0.1894(15) -0.5325(9) -0.3577(8) 0.039(3) Uani 1 1 d . . .
H26A H 0.2957 -0.5363 -0.3624 0.047 Uiso 1 1 calc R . .
H26B H 0.1347 -0.5480 -0.4205 0.047 Uiso 1 1 calc R . .
C27 C 0.2042(11) -0.4158(9) -0.3117(9) 0.053(3) Uani 1 1 d . . .
H27A H 0.2589 -0.3600 -0.3486 0.064 Uiso 1 1 calc R . .
H27B H 0.2678 -0.3968 -0.2512 0.064 Uiso 1 1 calc R . .
C28 C 0.0418(10) -0.4077(6) -0.2998(7) 0.052(2) Uani 1 1 d . . .
H28A H 0.0541 -0.3305 -0.2669 0.063 Uiso 1 1 calc R . .
H28B H -0.0187 -0.4205 -0.3605 0.063 Uiso 1 1 calc R . .
C29 C -0.0480(14) -0.4959(9) -0.2463(7) 0.041(3) Uani 1 1 d . . .
H29A H 0.0063 -0.4780 -0.1832 0.049 Uiso 1 1 calc R . .
H29B H -0.1550 -0.4929 -0.2429 0.049 Uiso 1 1 calc R . .
C30 C -0.0593(8) -0.6145(5) -0.2914(5) 0.0249(17) Uani 1 1 d . . .
H30 H -0.1228 -0.6320 -0.3526 0.030 Uiso 1 1 calc R . .
C31 C -0.2027(9) -1.1059(6) -0.3549(4) 0.0199(17) Uani 1 1 d . . .
H31 H -0.2895 -1.1128 -0.4027 0.024 Uiso 1 1 calc R . .
C32 C -0.1689(13) -1.2143(9) -0.3722(8) 0.029(3) Uani 1 1 d . . .
H32A H -0.0726 -1.2054 -0.3322 0.035 Uiso 1 1 calc R . .
H32B H -0.1485 -1.2296 -0.4363 0.035 Uiso 1 1 calc R . .
C33 C -0.3038(10) -1.3164(7) -0.3551(6) 0.028(2) Uani 1 1 d . . .
H33A H -0.3943 -1.3349 -0.4027 0.033 Uiso 1 1 calc R . .
H33B H -0.2698 -1.3835 -0.3595 0.033 Uiso 1 1 calc R . .
C34 C -0.3545(8) -1.2923(5) -0.2621(4) 0.0321(17) Uani 1 1 d . . .
H34A H -0.4471 -1.3574 -0.2553 0.039 Uiso 1 1 calc R . .
H34B H -0.2686 -1.2839 -0.2142 0.039 Uiso 1 1 calc R . .
C35 C -0.3953(12) -1.1855(8) -0.2496(5) 0.026(2) Uani 1 1 d . . .
H35A H -0.4253 -1.1710 -0.1876 0.032 Uiso 1 1 calc R . .
H35B H -0.4868 -1.1964 -0.2944 0.032 Uiso 1 1 calc R . .
C36 C -0.2591(8) -1.0833(5) -0.2619(4) 0.0223(15) Uani 1 1 d . . .
H36 H -0.1704 -1.0726 -0.2140 0.027 Uiso 1 1 calc R . .
C37 C -0.1351(12) -0.9661(9) -0.7362(8) 0.021(3) Uani 1 1 d . . .
C38 C -0.5272(12) -0.9879(8) -1.0796(7) 0.016(2) Uani 1 1 d . . .
C39 C -0.2441(12) -0.8967(8) -0.4966(7) 0.014(2) Uani 1 1 d . . .
C40 C -0.3994(14) -0.9506(8) -0.6763(6) 0.020(2) Uani 1 1 d . . .
C41 C -0.6854(12) -0.9878(9) -1.2487(7) 0.018(2) Uani 1 1 d . . .
C42 C -0.8495(13) -1.0763(11) -1.1166(7) 0.026(3) Uani 1 1 d . . .
C43 C -0.8509(12) -0.8767(8) -1.1576(6) 0.018(2) Uani 1 1 d . . .
C44 C -0.6942(13) -0.8842(9) -0.9910(8) 0.021(3) Uani 1 1 d . . .
C45 C -0.5281(12) -0.7924(9) -1.1304(6) 0.018(2) Uani 1 1 d . . .
C46 C -0.2682(15) -1.0920(11) -0.6134(8) 0.027(3) Uani 1 1 d . . .
C47 C -0.1146(13) -0.7714(10) -0.6243(7) 0.020(3) Uiso 1 1 d . . .
C48 C 0.0092(12) -0.9192(7) -0.5624(6) 0.013(2) Uani 1 1 d . . .
O1W O -0.8101(10) -1.1267(7) -0.9073(6) 0.050(2) Uani 1 1 d . . .
O2W O -0.5935(9) -0.7621(7) -0.3420(5) 0.0350(19) Uani 1 1 d . . .

loop_
_atom_site_aniso_label
_atom_site_aniso_U_11
_atom_site_aniso_U_22
_atom_site_aniso_U_33
_atom_site_aniso_U_23
_atom_site_aniso_U_13
_atom_site_aniso_U_12
Fe1 0.0146(3) 0.0251(4) 0.0111(3) 0.0033(3) 0.0013(3) 0.0094(3)
Fe2 0.0156(4) 0.0196(3) 0.0133(3) 0.0036(3) 0.0013(3) 0.0076(3)
Ni1 0.0153(8) 0.0199(7) 0.0133(7) 0.0024(5) 0.0016(6) 0.0091(6)
Ni2 0.0132(3) 0.0167(4) 0.0111(3) 0.0026(3) 0.0008(2) 0.0056(3)
Ni3 0.0155(8) 0.0210(7) 0.0141(7) 0.0062(5) 0.0026(6) 0.0093(6)
N1 0.006(3) 0.017(4) 0.014(3) 0.008(3) 0.005(3) -0.001(3)
N2 0.016(4) 0.021(4) 0.013(4) -0.001(3) -0.003(4) 0.014(3)
N3 0.035(5) 0.026(5) 0.015(5) -0.004(4) -0.007(4) 0.014(4)
N4 0.019(4) 0.030(4) 0.016(4) 0.008(3) 0.001(3) 0.013(3)
N5 0.013(4) 0.014(3) 0.015(4) -0.011(3) 0.004(3) 0.003(3)
N6 0.020(4) 0.027(4) 0.016(4) 0.010(4) 0.010(4) 0.015(4)
N7 0.018(4) 0.016(4) 0.018(5) 0.000(3) -0.001(4) 0.007(3)
N8 0.012(4) 0.022(4) 0.016(4) 0.011(3) 0.001(3) 0.006(3)
N9 0.010(4) 0.019(4) 0.022(5) 0.009(4) 0.005(4) 0.005(3)
N10 0.026(4) 0.031(4) 0.026(4) 0.009(3) 0.006(3) 0.014(4)
N11 0.027(5) 0.024(4) 0.016(4) -0.003(3) -0.006(3) 0.016(3)
N12 0.016(4) 0.030(5) 0.012(4) 0.010(4) 0.011(4) 0.009(4)
N13 0.020(5) 0.020(4) 0.018(5) -0.005(3) 0.004(4) 0.005(4)
N14 0.020(5) 0.030(5) 0.024(6) 0.008(4) 0.005(5) 0.012(4)
N15 0.024(5) 0.028(5) 0.022(5) 0.008(4) 0.000(5) 0.010(4)
N16 0.015(5) 0.028(4) 0.020(4) 0.005(3) 0.002(4) 0.012(4)
N17 0.028(5) 0.043(5) 0.015(5) 0.006(4) 0.006(4) 0.020(4)
N18 0.029(5) 0.046(5) 0.032(4) 0.002(4) 0.004(4) 0.011(4)
N19 0.020(5) 0.028(4) 0.014(4) 0.008(3) 0.000(4) 0.012(4)
N20 0.029(5) 0.050(6) 0.016(5) 0.000(4) 0.000(4) 0.017(4)
N21 0.036(5) 0.032(5) 0.029(4) 0.012(3) 0.005(3) 0.003(4)
N22 0.048(7) 0.027(6) 0.061(8) 0.022(6) 0.012(6) 0.007(5)
N23 0.058(8) 0.028(6) 0.056(8) 0.007(5) -0.004(7) 0.010(6)
N24 0.020(5) 0.023(4) 0.020(4) 0.004(3) 0.006(4) 0.005(4)
C1 0.021(4) 0.021(3) 0.015(4) 0.004(3) 0.000(3) 0.002(3)
C2 0.031(5) 0.024(5) 0.030(5) 0.005(4) -0.005(4) 0.020(4)
C3 0.050(6) 0.024(4) 0.053(6) -0.001(4) -0.011(5) 0.015(4)
C4 0.038(5) 0.024(4) 0.049(5) 0.003(3) -0.005(4) 0.003(4)
C5 0.023(4) 0.033(5) 0.031(5) 0.009(4) -0.003(4) -0.002(4)
C6 0.021(4) 0.022(3) 0.016(3) 0.001(3) -0.005(3) 0.005(3)
C7 0.018(4) 0.023(4) 0.022(4) 0.007(3) 0.005(3) 0.005(3)
C8 0.028(5) 0.023(5) 0.048(6) 0.015(4) 0.012(5) 0.006(4)
C9 0.038(7) 0.026(4) 0.055(6) 0.014(4) -0.001(6) 0.011(5)
C10 0.067(6) 0.020(4) 0.046(5) -0.005(3) -0.001(4) 0.016(4)
C11 0.060(7) 0.017(4) 0.023(4) 0.004(3) 0.009(4) 0.019(4)
C12 0.036(4) 0.030(4) 0.013(4) 0.009(3) 0.004(3) 0.013(3)
C13 0.019(4) 0.013(3) 0.014(3) 0.003(3) 0.006(3) 0.008(3)
C14 0.034(6) 0.026(5) 0.017(4) 0.011(3) 0.001(4) 0.014(4)
C15 0.057(6) 0.017(4) 0.022(4) 0.006(3) -0.001(4) 0.012(4)
C16 0.051(6) 0.013(3) 0.023(4) -0.003(3) -0.002(4) 0.002(4)
C17 0.028(5) 0.020(5) 0.018(5) 0.002(4) -0.005(4) -0.002(4)
C18 0.020(4) 0.016(3) 0.015(4) 0.003(3) 0.004(3) 0.011(3)
C19 0.015(4) 0.019(3) 0.021(4) 0.003(3) 0.006(3) 0.007(3)
C20 0.026(5) 0.020(5) 0.041(6) 0.003(4) -0.002(4) 0.007(4)
C21 0.041(5) 0.023(4) 0.064(6) 0.010(4) 0.003(5) -0.006(4)
C22 0.056(6) 0.018(4) 0.055(6) 0.013(4) -0.004(5) 0.017(4)
C23 0.040(6) 0.024(5) 0.029(5) 0.006(4) 0.001(5) 0.012(4)
C24 0.014(4) 0.015(3) 0.021(4) 0.002(3) 0.004(3) 0.008(3)
C25 0.018(4) 0.028(4) 0.026(4) -0.003(3) -0.003(3) 0.009(4)
C26 0.036(6) 0.032(5) 0.042(5) 0.014(4) -0.002(5) 0.000(5)
C27 0.041(6) 0.033(5) 0.082(7) 0.014(5) -0.007(5) 0.009(5)
C28 0.051(6) 0.025(4) 0.077(7) 0.013(4) -0.002(5) 0.008(4)
C29 0.038(5) 0.031(5) 0.057(7) -0.001(4) 0.001(5) 0.020(4)
C30 0.028(4) 0.022(4) 0.028(4) 0.011(3) 0.004(4) 0.010(3)
C31 0.023(5) 0.025(4) 0.009(4) 0.003(3) 0.000(3) 0.007(3)
C32 0.038(6) 0.023(5) 0.022(5) -0.005(4) 0.000(4) 0.012(4)
C33 0.038(6) 0.023(4) 0.022(4) -0.002(3) 0.001(4) 0.014(4)
C34 0.035(4) 0.023(3) 0.028(4) 0.006(3) -0.004(3) -0.002(3)
C35 0.031(5) 0.030(5) 0.014(4) 0.005(3) 0.003(4) 0.007(4)
C36 0.034(4) 0.017(3) 0.013(3) 0.001(3) -0.006(3) 0.008(3)
C37 0.009(5) 0.032(6) 0.025(6) 0.013(5) -0.001(5) 0.009(5)
C38 0.011(6) 0.025(6) 0.013(5) -0.001(4) 0.003(5) 0.007(5)
C39 0.015(6) 0.010(5) 0.017(6) -0.001(4) 0.005(5) 0.006(4)
C40 0.035(7) 0.019(5) 0.008(5) 0.003(4) 0.008(5) 0.010(5)
C41 0.017(6) 0.022(5) 0.019(6) 0.007(4) -0.003(5) 0.012(4)
C42 0.023(6) 0.055(7) 0.010(4) 0.001(4) 0.005(4) 0.028(6)
C43 0.027(6) 0.021(5) 0.007(5) 0.004(4) 0.006(5) 0.007(5)
C44 0.015(6) 0.035(6) 0.023(6) 0.011(5) 0.012(5) 0.017(5)
C45 0.026(6) 0.022(5) 0.008(4) -0.002(4) -0.002(4) 0.014(5)
C46 0.027(4) 0.045(5) 0.016(4) 0.005(3) 0.009(3) 0.020(4)
C48 0.013(5) 0.011(4) 0.015(5) 0.000(4) 0.006(4) 0.004(4)
O1W 0.061(5) 0.040(4) 0.055(5) 0.022(3) 0.010(4) 0.021(3)
O2W 0.039(4) 0.068(5) 0.007(3) 0.009(3) 0.005(3) 0.030(3)

loop_
_atom_type_symbol
_atom_type_description
_atom_type_scat_dispersion_real
_atom_type_scat_dispersion_imag
_atom_type_scat_source
C C 0.0033 0.0016 'International Tables Vol C Tables 4.2.6.8 and 6.1.1.4'
H H 0.0000 0.0000 'International Tables Vol C Tables 4.2.6.8 and 6.1.1.4'
N N 0.0061 0.0033 'International Tables Vol C Tables 4.2.6.8 and 6.1.1.4'
O O 0.0106 0.0060 'International Tables Vol C Tables 4.2.6.8 and 6.1.1.4'
Fe Fe 0.3463 0.8444 'International Tables Vol C Tables 4.2.6.8 and 6.1.1.4'
Ni Ni 0.3393 1.1124 'International Tables Vol C Tables 4.2.6.8 and 6.1.1.4'

loop_
_geom_angle_atom_site_label_1
_geom_angle_atom_site_label_2
_geom_angle_atom_site_label_3
_geom_angle
_geom_angle_site_symmetry_1
_geom_angle_site_symmetry_3
_geom_angle_publ_flag
C42 Fe1 C38 92.1(4) . . ?
C42 Fe1 C43 89.4(5) . . ?
C38 Fe1 C43 178.1(6) . . ?
C42 Fe1 C44 89.9(5) . . ?
C38 Fe1 C44 85.3(5) . . ?
C43 Fe1 C44 93.4(4) . . ?
C42 Fe1 C41 89.7(4) . . ?
C38 Fe1 C41 93.9(4) . . ?
C43 Fe1 C41 87.3(4) . . ?
C44 Fe1 C41 179.2(6) . . ?
C42 Fe1 C45 176.7(6) . . ?
C38 Fe1 C45 88.6(4) . . ?
C43 Fe1 C45 90.0(4) . . ?
C44 Fe1 C45 93.3(4) . . ?
C41 Fe1 C45 87.1(4) . . ?
C48 Fe2 C46 90.7(5) . . ?
C48 Fe2 C37 91.1(4) . . ?
C46 Fe2 C37 90.5(5) . . ?
C48 Fe2 C39 87.9(4) . . ?
C46 Fe2 C39 91.0(5) . . ?
C37 Fe2 C39 178.2(6) . . ?
C48 Fe2 C40 178.7(6) . . ?
C46 Fe2 C40 88.9(5) . . ?
C37 Fe2 C40 87.7(4) . . ?
C39 Fe2 C40 93.4(5) . . ?
C48 Fe2 C47 89.8(4) . . ?
C46 Fe2 C47 178.6(7) . . ?
C37 Fe2 C47 88.2(5) . . ?
C39 Fe2 C47 90.3(4) . . ?
C40 Fe2 C47 90.6(5) . . ?
N13 Ni1 N4 95.5(3) . . ?
N13 Ni1 N1 95.0(3) . . ?
N4 Ni1 N1 98.6(3) . . ?
N13 Ni1 N3 90.3(3) . . ?
N4 Ni1 N3 81.8(4) . . ?
N1 Ni1 N3 174.6(3) . . ?
N13 Ni1 N2 87.0(3) . . ?
N4 Ni1 N2 177.0(3) . . ?
N1 Ni1 N2 82.9(3) . . ?
N3 Ni1 N2 96.4(3) . . ?
N13 Ni1 N14 175.9(4) . . ?
N4 Ni1 N14 87.4(3) . . ?
N1 Ni1 N14 87.4(3) . . ?
N3 Ni1 N14 87.3(3) . . ?
N2 Ni1 N14 90.0(3) . . ?
N6 Ni2 N5 82.1(3) . . ?
N6 Ni2 N7 178.5(5) . . ?
N5 Ni2 N7 97.3(3) . . ?
N6 Ni2 N8 98.7(3) . . ?
N5 Ni2 N8 178.0(5) . . ?
N7 Ni2 N8 82.0(3) . . ?
N6 Ni2 N16 91.5(3) . . ?
N5 Ni2 N16 88.4(3) . . ?
N7 Ni2 N16 89.8(3) . . ?
N8 Ni2 N16 89.7(3) . . ?
N6 Ni2 N24 89.4(3) . 1_455 ?
N5 Ni2 N24 91.1(4) . 1_455 ?
N7 Ni2 N24 89.3(3) . 1_455 ?
N8 Ni2 N24 90.7(3) . 1_455 ?
N16 Ni2 N24 178.9(5) . 1_455 ?
N10 Ni3 N11 99.7(3) . . ?
N10 Ni3 N9 82.5(4) . . ?
N11 Ni3 N9 177.1(3) . . ?
N10 Ni3 N12 178.2(3) . . ?
N11 Ni3 N12 81.8(3) . . ?
N9 Ni3 N12 95.9(3) . . ?
N10 Ni3 N19 92.7(3) . 1_656 ?
N11 Ni3 N19 90.9(3) . 1_656 ?
N9 Ni3 N19 90.9(3) . 1_656 ?
N12 Ni3 N19 88.2(3) . 1_656 ?
N10 Ni3 N15 91.8(4) . . ?
N11 Ni3 N15 88.9(3) . . ?
N9 Ni3 N15 89.1(3) . . ?
N12 Ni3 N15 87.4(4) . . ?
N19 Ni3 N15 175.5(3) 1_656 . ?
C6 N1 Ni1 107.8(5) . . ?
C1 N2 Ni1 106.9(6) . . ?
C7 N3 Ni1 109.5(6) . . ?
C12 N4 Ni1 108.0(6) . . ?
C13 N5 Ni2 109.1(5) . . ?
C18 N6 Ni2 109.8(5) . . ?
C19 N7 Ni2 108.8(5) . . ?
C24 N8 Ni2 109.1(5) . . ?
C25 N9 Ni3 111.2(6) . . ?
C30 N10 Ni3 108.3(6) . . ?
C36 N11 Ni3 109.4(6) . . ?
C31 N12 Ni3 110.4(6) . . ?
C38 N13 Ni1 150.3(8) . . ?
C37 N14 Ni1 128.6(9) . . ?
C39 N15 Ni3 128.0(9) . . ?
C40 N16 Ni2 121.2(8) . . ?
C43 N19 Ni3 146.6(8) . 1_454 ?
C48 N24 Ni2 125.0(8) . 1_655 ?
N2 C1 C6 108.0(6) . . ?
N2 C1 C2 113.5(7) . . ?
C6 C1 C2 111.7(7) . . ?
C3 C2 C1 112.7(9) . . ?
C2 C3 C4 110.6(7) . . ?
C3 C4 C5 111.4(7) . . ?
C6 C5 C4 110.3(7) . . ?
N1 C6 C1 108.9(5) . . ?
N1 C6 C5 111.6(6) . . ?
C1 C6 C5 113.5(6) . . ?
N3 C7 C8 113.6(8) . . ?
N3 C7 C12 108.2(6) . . ?
C8 C7 C12 113.7(7) . . ?
C7 C8 C9 111.9(9) . . ?
C10 C9 C8 110.5(8) . . ?
C9 C10 C11 111.6(7) . . ?
C10 C11 C12 111.8(9) . . ?
N4 C12 C7 109.0(6) . . ?
N4 C12 C11 114.5(7) . . ?
C7 C12 C11 111.1(6) . . ?
N5 C13 C18 107.6(5) . . ?
N5 C13 C14 113.5(6) . . ?
C18 C13 C14 111.4(6) . . ?
C15 C14 C13 110.5(7) . . ?
C16 C15 C14 112.1(7) . . ?
C17 C16 C15 112.0(7) . . ?
C18 C17 C16 112.1(7) . . ?
N6 C18 C17 114.0(6) . . ?
N6 C18 C13 106.8(6) . . ?
C17 C18 C13 111.4(6) . . ?
N7 C19 C20 114.8(6) . . ?
N7 C19 C24 108.2(6) . . ?
C20 C19 C24 112.2(7) . . ?
C21 C20 C19 111.2(8) . . ?
C22 C21 C20 111.0(7) . . ?
C21 C22 C23 109.7(8) . . ?
C24 C23 C22 112.3(7) . . ?
N8 C24 C23 114.1(6) . . ?
N8 C24 C19 107.4(6) . . ?
C23 C24 C19 111.3(6) . . ?
N9 C25 C26 116.4(8) . . ?
N9 C25 C30 107.2(6) . . ?
C26 C25 C30 111.6(8) . . ?
C27 C26 C25 112.6(10) . . ?
C26 C27 C28 110.7(9) . . ?
C29 C28 C27 110.7(9) . . ?
C30 C29 C28 110.8(9) . . ?
C29 C30 N10 114.6(7) . . ?
C29 C30 C25 112.4(7) . . ?
N10 C30 C25 108.5(6) . . ?
N12 C31 C32 114.4(8) . . ?
N12 C31 C36 107.2(6) . . ?
C32 C31 C36 113.1(7) . . ?
C31 C32 C33 112.8(9) . . ?
C34 C33 C32 111.5(7) . . ?
C35 C34 C33 111.2(6) . . ?
C34 C35 C36 111.8(8) . . ?
N11 C36 C35 116.1(7) . . ?
N11 C36 C31 107.8(5) . . ?
C35 C36 C31 110.7(6) . . ?
N14 C37 Fe2 173.3(10) . . ?
N13 C38 Fe1 173.2(9) . . ?
N15 C39 Fe2 174.6(11) . . ?
N16 C40 Fe2 176.0(9) . . ?
N17 C41 Fe1 176.0(10) . . ?
N18 C42 Fe1 177.3(9) . . ?
N19 C43 Fe1 175.5(9) . . ?
N20 C44 Fe1 174.0(10) . . ?
N21 C45 Fe1 174.2(9) . . ?
N22 C46 Fe2 178.8(11) . . ?
N23 C47 Fe2 177.7(12) . . ?
N24 C48 Fe2 174.7(9) . . ?

loop_
_geom_bond_atom_site_label_1
_geom_bond_atom_site_label_2
_geom_bond_distance
_geom_bond_site_symmetry_2
_geom_bond_publ_flag
Fe1 C42 1.905(13) . ?
Fe1 C38 1.916(11) . ?
Fe1 C43 1.931(12) . ?
Fe1 C44 1.937(12) . ?
Fe1 C41 1.949(11) . ?
Fe1 C45 1.957(11) . ?
Fe2 C48 1.894(11) . ?
Fe2 C46 1.905(13) . ?
Fe2 C37 1.909(12) . ?
Fe2 C39 1.921(11) . ?
Fe2 C40 1.954(12) . ?
Fe2 C47 1.965(12) . ?
Ni1 N13 2.090(9) . ?
Ni1 N4 2.100(9) . ?
Ni1 N1 2.105(7) . ?
Ni1 N3 2.110(9) . ?
Ni1 N2 2.120(9) . ?
Ni1 N14 2.166(9) . ?
Ni2 N6 2.081(8) . ?
Ni2 N5 2.083(9) . ?
Ni2 N7 2.102(8) . ?
Ni2 N8 2.117(8) . ?
Ni2 N16 2.138(9) . ?
Ni2 N24 2.145(9) 1_455 ?
Ni3 N10 2.073(9) . ?
Ni3 N11 2.073(9) . ?
Ni3 N9 2.088(8) . ?
Ni3 N12 2.092(9) . ?
Ni3 N19 2.105(8) 1_656 ?
Ni3 N15 2.194(9) . ?
N1 C6 1.503(10) . ?
N2 C1 1.492(11) . ?
N3 C7 1.463(11) . ?
N4 C12 1.460(10) . ?
N5 C13 1.485(9) . ?
N6 C18 1.487(10) . ?
N7 C19 1.474(10) . ?
N8 C24 1.486(9) . ?
N9 C25 1.487(11) . ?
N10 C30 1.517(11) . ?
N11 C36 1.475(10) . ?
N12 C31 1.480(10) . ?
N13 C38 1.167(12) . ?
N14 C37 1.178(13) . ?
N15 C39 1.138(12) . ?
N16 C40 1.135(12) . ?
N17 C41 1.165(13) . ?
N18 C42 1.192(14) . ?
N19 C43 1.158(12) . ?
N19 Ni3 2.105(8) 1_454 ?
N20 C44 1.160(14) . ?
N21 C45 1.152(13) . ?
N22 C46 1.182(15) . ?
N23 C47 1.148(14) . ?
N24 C48 1.167(12) . ?
N24 Ni2 2.145(9) 1_655 ?
C1 C6 1.507(9) . ?
C1 C2 1.513(13) . ?
C2 C3 1.504(15) . ?
C3 C4 1.537(11) . ?
C4 C5 1.545(12) . ?
C5 C6 1.508(11) . ?
C7 C8 1.502(12) . ?
C7 C12 1.519(10) . ?
C8 C9 1.549(15) . ?
C9 C10 1.513(13) . ?
C10 C11 1.520(13) . ?
C11 C12 1.533(13) . ?
C13 C18 1.524(8) . ?
C13 C14 1.543(11) . ?
C14 C15 1.519(13) . ?
C15 C16 1.521(9) . ?
C16 C17 1.512(13) . ?
C17 C18 1.509(11) . ?
C19 C20 1.525(12) . ?
C19 C24 1.537(8) . ?
C20 C21 1.522(13) . ?
C21 C22 1.516(12) . ?
C22 C23 1.532(13) . ?
C23 C24 1.501(12) . ?
C25 C26 1.498(13) . ?
C25 C30 1.526(10) . ?
C26 C27 1.486(16) . ?
C27 C28 1.534(12) . ?
C28 C29 1.525(13) . ?
C29 C30 1.513(12) . ?
C31 C32 1.491(13) . ?
C31 C36 1.533(9) . ?
C32 C33 1.531(14) . ?
C33 C34 1.512(11) . ?
C34 C35 1.504(12) . ?
C35 C36 1.514(11) . ?

loop_
_geom_torsion_atom_site_label_1
_geom_torsion_atom_site_label_2
_geom_torsion_atom_site_label_3
_geom_torsion_atom_site_label_4
_geom_torsion
_geom_torsion_site_symmetry_1
_geom_torsion_site_symmetry_2
_geom_torsion_site_symmetry_3
_geom_torsion_site_symmetry_4
_geom_torsion_publ_flag
N13 Ni1 N1 C6 97.8(5) . . . . ?
N4 Ni1 N1 C6 -165.9(5) . . . . ?
N3 Ni1 N1 C6 -72(4) . . . . ?
N2 Ni1 N1 C6 11.5(5) . . . . ?
N14 Ni1 N1 C6 -78.9(5) . . . . ?
N13 Ni1 N2 C1 -77.6(5) . . . . ?
N4 Ni1 N2 C1 139(6) . . . . ?
N1 Ni1 N2 C1 17.8(5) . . . . ?
N3 Ni1 N2 C1 -167.5(5) . . . . ?
N14 Ni1 N2 C1 105.2(5) . . . . ?
N13 Ni1 N3 C7 106.5(6) . . . . ?
N4 Ni1 N3 C7 11.0(6) . . . . ?
N1 Ni1 N3 C7 -84(4) . . . . ?
N2 Ni1 N3 C7 -166.5(6) . . . . ?
N14 Ni1 N3 C7 -76.8(6) . . . . ?
N13 Ni1 N4 C12 -71.6(6) . . . . ?
N1 Ni1 N4 C12 -167.5(5) . . . . ?
N3 Ni1 N4 C12 17.9(5) . . . . ?
N2 Ni1 N4 C12 72(6) . . . . ?
N14 Ni1 N4 C12 105.6(6) . . . . ?
N6 Ni2 N5 C13 15.5(5) . . . . ?
N7 Ni2 N5 C13 -165.8(6) . . . . ?
N8 Ni2 N5 C13 -98(12) . . . . ?
N16 Ni2 N5 C13 -76.2(6) . . . . ?
N24 Ni2 N5 C13 104.8(6) 1_455 . . . ?
N5 Ni2 N6 C18 14.5(6) . . . . ?
N7 Ni2 N6 C18 -51(18) . . . . ?
N8 Ni2 N6 C18 -167.4(6) . . . . ?
N16 Ni2 N6 C18 102.6(6) . . . . ?
N24 Ni2 N6 C18 -76.8(6) 1_455 . . . ?
N6 Ni2 N7 C19 -100(17) . . . . ?
N5 Ni2 N7 C19 -165.4(6) . . . . ?
N8 Ni2 N7 C19 16.5(6) . . . . ?
N16 Ni2 N7 C19 106.2(6) . . . . ?
N24 Ni2 N7 C19 -74.4(6) 1_455 . . . ?
N6 Ni2 N8 C24 -167.9(6) . . . . ?
N5 Ni2 N8 C24 -55(12) . . . . ?
N7 Ni2 N8 C24 13.4(5) . . . . ?
N16 Ni2 N8 C24 -76.5(6) . . . . ?
N24 Ni2 N8 C24 102.6(6) 1_455 . . . ?
N10 Ni3 N9 C25 10.4(6) . . . . ?
N11 Ni3 N9 C25 150(6) . . . . ?
N12 Ni3 N9 C25 -170.4(6) . . . . ?
N19 Ni3 N9 C25 -82.2(6) 1_656 . . . ?
N15 Ni3 N9 C25 102.3(6) . . . . ?
N11 Ni3 N10 C30 -160.3(6) . . . . ?
N9 Ni3 N10 C30 17.8(5) . . . . ?
N12 Ni3 N10 C30 -11(11) . . . . ?
N19 Ni3 N10 C30 108.4(6) 1_656 . . . ?
N15 Ni3 N10 C30 -71.1(6) . . . . ?
N10 Ni3 N11 C36 -162.7(5) . . . . ?
N9 Ni3 N11 C36 58(7) . . . . ?
N12 Ni3 N11 C36 18.2(5) . . . . ?
N19 Ni3 N11 C36 -69.8(5) 1_656 . . . ?
N15 Ni3 N11 C36 105.7(6) . . . . ?
N10 Ni3 N12 C31 -139(11) . . . . ?
N11 Ni3 N12 C31 11.2(5) . . . . ?
N9 Ni3 N12 C31 -166.9(6) . . . . ?
N19 Ni3 N12 C31 102.4(6) 1_656 . . . ?
N15 Ni3 N12 C31 -78.0(6) . . . . ?
N4 Ni1 N13 C38 161.5(16) . . . . ?
N1 Ni1 N13 C38 -99.3(16) . . . . ?
N3 Ni1 N13 C38 79.7(16) . . . . ?
N2 Ni1 N13 C38 -16.7(16) . . . . ?
N14 Ni1 N13 C38 26(5) . . . . ?
N13 Ni1 N14 C37 -3(5) . . . . ?
N4 Ni1 N14 C37 -138.8(10) . . . . ?
N1 Ni1 N14 C37 122.5(10) . . . . ?
N3 Ni1 N14 C37 -56.9(10) . . . . ?
N2 Ni1 N14 C37 39.5(10) . . . . ?
N10 Ni3 N15 C39 133.3(10) . . . . ?
N11 Ni3 N15 C39 -127.0(10) . . . . ?
N9 Ni3 N15 C39 50.8(10) . . . . ?
N12 Ni3 N15 C39 -45.1(10) . . . . ?
N19 Ni3 N15 C39 -40(5) 1_656 . . . ?
N6 Ni2 N16 C40 46.6(9) . . . . ?
N5 Ni2 N16 C40 128.6(9) . . . . ?
N7 Ni2 N16 C40 -134.0(9) . . . . ?
N8 Ni2 N16 C40 -52.1(9) . . . . ?
N24 Ni2 N16 C40 -168(23) 1_455 . . . ?
Ni1 N2 C1 C6 -44.2(6) . . . . ?
Ni1 N2 C1 C2 -168.6(6) . . . . ?
N2 C1 C2 C3 175.9(7) . . . . ?
C6 C1 C2 C3 53.5(9) . . . . ?
C1 C2 C3 C4 -54.9(11) . . . . ?
C2 C3 C4 C5 55.4(10) . . . . ?
C3 C4 C5 C6 -54.3(9) . . . . ?
Ni1 N1 C6 C1 -39.2(6) . . . . ?
Ni1 N1 C6 C5 -165.2(5) . . . . ?
N2 C1 C6 N1 56.5(7) . . . . ?
C2 C1 C6 N1 -178.0(7) . . . . ?
N2 C1 C6 C5 -178.6(6) . . . . ?
C2 C1 C6 C5 -53.1(9) . . . . ?
C4 C5 C6 N1 177.0(7) . . . . ?
C4 C5 C6 C1 53.5(8) . . . . ?
Ni1 N3 C7 C8 -164.2(7) . . . . ?
Ni1 N3 C7 C12 -37.0(7) . . . . ?
N3 C7 C8 C9 176.7(9) . . . . ?
C12 C7 C8 C9 52.3(11) . . . . ?
C7 C8 C9 C10 -53.8(11) . . . . ?
C8 C9 C10 C11 55.9(11) . . . . ?
C9 C10 C11 C12 -56.3(10) . . . . ?
Ni1 N4 C12 C7 -43.3(7) . . . . ?
Ni1 N4 C12 C11 -168.5(6) . . . . ?
N3 C7 C12 N4 54.1(8) . . . . ?
C8 C7 C12 N4 -178.7(7) . . . . ?
N3 C7 C12 C11 -178.8(7) . . . . ?
C8 C7 C12 C11 -51.6(10) . . . . ?
C10 C11 C12 N4 176.9(7) . . . . ?
C10 C11 C12 C7 52.8(9) . . . . ?
Ni2 N5 C13 C18 -42.0(7) . . . . ?
Ni2 N5 C13 C14 -165.7(6) . . . . ?
N5 C13 C14 C15 176.5(8) . . . . ?
C18 C13 C14 C15 54.9(9) . . . . ?
C13 C14 C15 C16 -54.0(10) . . . . ?
C14 C15 C16 C17 53.8(11) . . . . ?
C15 C16 C17 C18 -53.8(11) . . . . ?
Ni2 N6 C18 C17 -164.2(7) . . . . ?
Ni2 N6 C18 C13 -40.7(7) . . . . ?
C16 C17 C18 N6 175.7(8) . . . . ?
C16 C17 C18 C13 54.7(10) . . . . ?
N5 C13 C18 N6 54.6(8) . . . . ?
C14 C13 C18 N6 179.6(7) . . . . ?
N5 C13 C18 C17 179.6(7) . . . . ?
C14 C13 C18 C17 -55.4(9) . . . . ?
Ni2 N7 C19 C20 -168.8(7) . . . . ?
Ni2 N7 C19 C24 -42.7(7) . . . . ?
N7 C19 C20 C21 176.9(8) . . . . ?
C24 C19 C20 C21 53.0(11) . . . . ?
C19 C20 C21 C22 -56.5(12) . . . . ?
C20 C21 C22 C23 57.9(12) . . . . ?
C21 C22 C23 C24 -57.4(12) . . . . ?
Ni2 N8 C24 C23 -163.5(7) . . . . ?
Ni2 N8 C24 C19 -39.6(7) . . . . ?
C22 C23 C24 N8 176.0(8) . . . . ?
C22 C23 C24 C19 54.2(11) . . . . ?
N7 C19 C24 N8 55.0(8) . . . . ?
C20 C19 C24 N8 -177.4(7) . . . . ?
N7 C19 C24 C23 -179.4(7) . . . . ?
C20 C19 C24 C23 -51.8(9) . . . . ?
Ni3 N9 C25 C26 -161.8(7) . . . . ?
Ni3 N9 C25 C30 -36.1(7) . . . . ?
N9 C25 C26 C27 177.4(8) . . . . ?
C30 C25 C26 C27 53.9(11) . . . . ?
C25 C26 C27 C28 -56.5(13) . . . . ?
C26 C27 C28 C29 57.0(13) . . . . ?
C27 C28 C29 C30 -55.3(11) . . . . ?
C28 C29 C30 N10 177.6(8) . . . . ?
C28 C29 C30 C25 53.2(10) . . . . ?
Ni3 N10 C30 C29 -169.2(7) . . . . ?
Ni3 N10 C30 C25 -42.7(7) . . . . ?
N9 C25 C30 C29 179.4(7) . . . . ?
C26 C25 C30 C29 -52.1(10) . . . . ?
N9 C25 C30 N10 51.7(8) . . . . ?
C26 C25 C30 N10 -179.8(7) . . . . ?
Ni3 N12 C31 C32 -163.3(7) . . . . ?
Ni3 N12 C31 C36 -37.1(7) . . . . ?
N12 C31 C32 C33 173.5(8) . . . . ?
C36 C31 C32 C33 50.4(10) . . . . ?
C31 C32 C33 C34 -51.4(10) . . . . ?
C32 C33 C34 C35 54.5(10) . . . . ?
C33 C34 C35 C36 -57.5(8) . . . . ?
Ni3 N11 C36 C35 -168.1(5) . . . . ?
Ni3 N11 C36 C31 -43.4(7) . . . . ?
C34 C35 C36 N11 178.6(6) . . . . ?
C34 C35 C36 C31 55.4(8) . . . . ?
N12 C31 C36 N11 53.0(8) . . . . ?
C32 C31 C36 N11 180.0(7) . . . . ?
N12 C31 C36 C35 -179.0(7) . . . . ?
C32 C31 C36 C35 -52.1(9) . . . . ?
Ni1 N14 C37 Fe2 11(9) . . . . ?
C48 Fe2 C37 N14 177(8) . . . . ?
C46 Fe2 C37 N14 87(8) . . . . ?
C39 Fe2 C37 N14 -128(17) . . . . ?
C40 Fe2 C37 N14 -2(8) . . . . ?
C47 Fe2 C37 N14 -93(8) . . . . ?
Ni1 N13 C38 Fe1 18(9) . . . . ?
C42 Fe1 C38 N13 -120(8) . . . . ?
C43 Fe1 C38 N13 21(25) . . . . ?
C44 Fe1 C38 N13 -30(8) . . . . ?
C41 Fe1 C38 N13 151(8) . . . . ?
C45 Fe1 C38 N13 64(8) . . . . ?
Ni3 N15 C39 Fe2 8(10) . . . . ?
C48 Fe2 C39 N15 -13(9) . . . . ?
C46 Fe2 C39 N15 77(9) . . . . ?
C37 Fe2 C39 N15 -68(24) . . . . ?
C40 Fe2 C39 N15 166(9) . . . . ?
C47 Fe2 C39 N15 -103(9) . . . . ?
Ni2 N16 C40 Fe2 22(13) . . . . ?
C48 Fe2 C40 N16 140(20) . . . . ?
C46 Fe2 C40 N16 69(13) . . . . ?
C37 Fe2 C40 N16 159(13) . . . . ?
C39 Fe2 C40 N16 -22(13) . . . . ?
C47 Fe2 C40 N16 -113(13) . . . . ?
C42 Fe1 C41 N17 116(15) . . . . ?
C38 Fe1 C41 N17 -152(15) . . . . ?
C43 Fe1 C41 N17 27(15) . . . . ?
C44 Fe1 C41 N17 176(100) . . . . ?
C45 Fe1 C41 N17 -63(15) . . . . ?
C38 Fe1 C42 N18 70(22) . . . . ?
C43 Fe1 C42 N18 -109(22) . . . . ?
C44 Fe1 C42 N18 -16(22) . . . . ?
C41 Fe1 C42 N18 164(22) . . . . ?
C45 Fe1 C42 N18 173(14) . . . . ?
Ni3 N19 C43 Fe1 -19(13) 1_454 . . . ?
C42 Fe1 C43 N19 -58(12) . . . . ?
C38 Fe1 C43 N19 161(11) . . . . ?
C44 Fe1 C43 N19 -148(12) . . . . ?
C41 Fe1 C43 N19 31(12) . . . . ?
C45 Fe1 C43 N19 118(12) . . . . ?
C42 Fe1 C44 N20 10(11) . . . . ?
C38 Fe1 C44 N20 -82(11) . . . . ?
C43 Fe1 C44 N20 100(11) . . . . ?
C41 Fe1 C44 N20 -50(51) . . . . ?
C45 Fe1 C44 N20 -170(11) . . . . ?
C42 Fe1 C45 N21 -21(20) . . . . ?
C38 Fe1 C45 N21 83(10) . . . . ?
C43 Fe1 C45 N21 -99(10) . . . . ?
C44 Fe1 C45 N21 168(10) . . . . ?
C41 Fe1 C45 N21 -11(10) . . . . ?
C48 Fe2 C46 N22 -10(54) . . . . ?
C37 Fe2 C46 N22 81(54) . . . . ?
C39 Fe2 C46 N22 -98(54) . . . . ?
C40 Fe2 C46 N22 168(100) . . . . ?
C47 Fe2 C46 N22 102(57) . . . . ?
C48 Fe2 C47 N23 38(27) . . . . ?
C46 Fe2 C47 N23 -74(45) . . . . ?
C37 Fe2 C47 N23 -53(27) . . . . ?
C39 Fe2 C47 N23 126(27) . . . . ?
C40 Fe2 C47 N23 -141(27) . . . . ?
Ni2 N24 C48 Fe2 11(10) 1_655 . . . ?
C46 Fe2 C48 N24 80(9) . . . . ?
C37 Fe2 C48 N24 -10(9) . . . . ?
C39 Fe2 C48 N24 171(9) . . . . ?
C40 Fe2 C48 N24 8(33) . . . . ?
C47 Fe2 C48 N24 -99(9) . . . . ?
